data_4327099
loop_
_publ_author_name
'Aur\'elien B\'ethegnies'
'Vladislava A. Kirkina'
'Oleg A. Filippov'
'Jean-Claude Daran'
'Natalia V. Belkova'
'Elena Shubina'
'Rinaldo Poli'

_publ_contact_author_address
;
Laboratoire de Chimie de Coordination
UPR-CNRS 8241
205, route de Narbonne
31077 Toulouse cedex, France
;
_publ_contact_author_email ' daran@lcc-toulouse.fr '
_publ_contact_author_fax ' (33) 5 61 55 30 03 '
_publ_contact_author_name 'Daran, Jean-Claude'
_publ_contact_author_phone ' (33) 5 61 33 31 18 '
_publ_section_title
;
 Coordination and Organometallic Chemistry of Relevance to the
 Rhodium-Based Catalyst for Ethylene Hydroamination
;
_journal_name_full 'Inorganic Chemistry'
_journal_page_first 12539
_journal_page_last 12552
_journal_paper_doi 10.1021/ic201508m
_journal_volume 50
_journal_year 2011
_chemical_formula_moiety 'C54 H45 I P3 Rh'
_chemical_formula_sum 'C54 H45 I P3 Rh'
_chemical_formula_weight 1016.62
_chemical_name_systematic
; 
 ? 
;
_space_group_IT_number 33
_symmetry_cell_setting orthorhombic
_symmetry_space_group_name_Hall 'P 2c -2n'
_symmetry_space_group_name_H-M 'P n a 21'
_atom_sites_solution_hydrogens geom
_atom_sites_solution_primary direct
_atom_sites_solution_secondary difmap
_audit_creation_method SHELXL-97
_cell_angle_alpha 90.00
_cell_angle_beta 90.00
_cell_angle_gamma 90.00
_cell_formula_units_Z 4
_cell_length_a 19.7950(8)
_cell_length_b 12.6130(6)
_cell_length_c 17.7058(8)
_cell_measurement_reflns_used 16186
_cell_measurement_temperature 180(2)
_cell_measurement_theta_max 28.49
_cell_measurement_theta_min 2.99
_cell_volume 4420.7(3)
_computing_cell_refinement CrysAlisPro
_computing_data_collection 'CrysAlisPro (Agilent Technologies, 2010)'
_computing_data_reduction CrysAlisPro
_computing_publication_material SHELXL-97
_computing_structure_refinement 'ORTEPIII (Burnett & Johnson, 1996); ORTEP-3 for Windows (Farrugia, 1997)'
_computing_structure_solution 'SIR-97 (Altomare et al., 1999)'
_diffrn_ambient_temperature 180(2)
_diffrn_detector_area_resol_mean 8.2632
_diffrn_measured_fraction_theta_full 0.998
_diffrn_measured_fraction_theta_max 0.998
_diffrn_measurement_device_type 'Xcalibur, Sapphire1, long nozzle'
_diffrn_measurement_method '\w scans'
_diffrn_radiation_monochromator graphite
_diffrn_radiation_source 'fine-focus sealed tube'
_diffrn_radiation_type MoK\a
_diffrn_radiation_wavelength 0.71073
_diffrn_reflns_av_R_equivalents 0.0234
_diffrn_reflns_av_sigmaI/netI 0.0242
_diffrn_reflns_limit_h_max 24
_diffrn_reflns_limit_h_min -24
_diffrn_reflns_limit_k_max 14
_diffrn_reflns_limit_k_min -15
_diffrn_reflns_limit_l_max 22
_diffrn_reflns_limit_l_min -22
_diffrn_reflns_number 24208
_diffrn_reflns_theta_full 26.37
_diffrn_reflns_theta_max 26.37
_diffrn_reflns_theta_min 2.99
_exptl_absorpt_coefficient_mu 1.230
_exptl_absorpt_correction_T_max 1.00000
_exptl_absorpt_correction_T_min 0.71110
_exptl_absorpt_correction_type multi-scan
_exptl_absorpt_process_details
;
empirical absorption correction using spherical harmonics,
 implemented in SCALE3 ABSPACK scaling algorithm.
CrysAlisPro (Agilent Technologies, 2010)
;
_exptl_crystal_colour red
_exptl_crystal_density_diffrn 1.527
_exptl_crystal_description box
_exptl_crystal_F_000 2048
_exptl_crystal_size_max 0.48
_exptl_crystal_size_mid 0.37
_exptl_crystal_size_min 0.31
_refine_diff_density_max 0.475
_refine_diff_density_min -0.753
_refine_diff_density_rms 0.062
_refine_ls_abs_structure_details 'Refinement of the Flack's parameter (Flack, 1983) based on Friedel's pairs'
_refine_ls_abs_structure_Flack 0.008(11)
_refine_ls_extinction_method none
_refine_ls_goodness_of_fit_ref 1.049
_refine_ls_hydrogen_treatment constr
_refine_ls_matrix_type full
_refine_ls_number_parameters 532
_refine_ls_number_reflns 8931
_refine_ls_number_restraints 1
_refine_ls_restrained_S_all 1.049
_refine_ls_R_factor_all 0.0275
_refine_ls_R_factor_gt 0.0236
_refine_ls_shift/su_max 0.003
_refine_ls_shift/su_mean 0.000
_refine_ls_structure_factor_coef Fsqd
_refine_ls_weighting_details 'calc w=1/[\s^2^(Fo^2^)+(0.0339P)^2^+0.6448P] where P=(Fo^2^+2Fc^2^)/3'
_refine_ls_weighting_scheme calc
_refine_ls_wR_factor_gt 0.0558
_refine_ls_wR_factor_ref 0.0570
_reflns_number_gt 8194
_reflns_number_total 8931
_reflns_threshold_expression I>2\s(I)
_cod_data_source_file ic201508m_si_002_1.cif
_cod_data_source_block AUB2
_cod_database_code 4327099

loop_
_symmetry_equiv_pos_as_xyz
'x, y, z'
'-x, -y, z+1/2'
'-x+1/2, y+1/2, z+1/2'
'x+1/2, -y+1/2, z'

loop_
_atom_site_label
_atom_site_type_symbol
_atom_site_fract_x
_atom_site_fract_y
_atom_site_fract_z
_atom_site_U_iso_or_equiv
_atom_site_adp_type
_atom_site_occupancy
_atom_site_symmetry_multiplicity
_atom_site_calc_flag
_atom_site_refinement_flags
Rh1 Rh 0.440757(9) 1.019221(16) 0.289029(11) 0.01390(5) Uani 1 1 d .
I1 I 0.561006(9) 1.067361(16) 0.227957(12) 0.02686(6) Uani 1 1 d .
P1 P 0.33365(3) 0.96932(6) 0.30530(4) 0.01606(15) Uani 1 1 d .
P2 P 0.42329(3) 1.19873(6) 0.29591(5) 0.01814(15) Uani 1 1 d .
P3 P 0.48702(4) 0.85514(6) 0.31884(4) 0.01713(14) Uani 1 1 d .
C111 C 0.26605(14) 1.0516(2) 0.26710(17) 0.0197(6) Uani 1 1 d .
C112 C 0.21135(15) 1.0894(3) 0.30855(18) 0.0273(7) Uani 1 1 d .
H112 H 0.2088 1.0760 0.3613 0.033 Uiso 1 1 calc R
C113 C 0.16078(16) 1.1463(3) 0.2732(2) 0.0373(9) Uani 1 1 d .
H113 H 0.1237 1.1715 0.3022 0.045 Uiso 1 1 calc R
C114 C 0.16296(18) 1.1671(3) 0.1975(2) 0.0386(9) Uani 1 1 d .
H114 H 0.1278 1.2062 0.1739 0.046 Uiso 1 1 calc R
C115 C 0.21697(18) 1.1306(3) 0.1560(2) 0.0368(8) Uani 1 1 d .
H115 H 0.2190 1.1447 0.1034 0.044 Uiso 1 1 calc R
C116 C 0.26815(16) 1.0737(3) 0.19004(19) 0.0258(7) Uani 1 1 d .
H116 H 0.3052 1.0493 0.1606 0.031 Uiso 1 1 calc R
C121 C 0.31392(13) 0.8524(2) 0.24790(16) 0.0199(6) Uani 1 1 d .
C122 C 0.35563(17) 0.8315(3) 0.18725(18) 0.0312(7) Uani 1 1 d .
H122 H 0.3939 0.8754 0.1788 0.037 Uiso 1 1 calc R
C123 C 0.3430(2) 0.7478(3) 0.1382(2) 0.0430(9) Uani 1 1 d .
H123 H 0.3724 0.7352 0.0967 0.052 Uiso 1 1 calc R
C124 C 0.2884(2) 0.6841(3) 0.1496(2) 0.0513(11) Uani 1 1 d .
H124 H 0.2797 0.6263 0.1166 0.062 Uiso 1 1 calc R
C125 C 0.2464(2) 0.7042(4) 0.2091(3) 0.0679(15) Uani 1 1 d .
H125 H 0.2084 0.6598 0.2175 0.081 Uiso 1 1 calc R
C126 C 0.25837(19) 0.7872(3) 0.2563(3) 0.0543(12) Uani 1 1 d .
H126 H 0.2276 0.8007 0.2963 0.065 Uiso 1 1 calc R
C131 C 0.30822(16) 0.9448(2) 0.40350(17) 0.0244(7) Uani 1 1 d .
C132 C 0.35035(17) 0.9851(3) 0.45785(18) 0.0341(8) Uani 1 1 d .
H132 H 0.3894 1.0232 0.4426 0.041 Uiso 1 1 calc R
C133 C 0.3379(2) 0.9723(4) 0.5341(2) 0.0483(11) Uani 1 1 d .
H133 H 0.3671 1.0030 0.5706 0.058 Uiso 1 1 calc R
C134 C 0.2838(3) 0.9158(4) 0.5558(2) 0.0657(15) Uani 1 1 d .
H134 H 0.2759 0.9041 0.6080 0.079 Uiso 1 1 calc R
C135 C 0.2413(4) 0.8759(5) 0.5051(3) 0.101(3) Uani 1 1 d .
H135 H 0.2035 0.8358 0.5217 0.122 Uiso 1 1 calc R
C136 C 0.2515(3) 0.8921(5) 0.4278(3) 0.084(2) Uani 1 1 d .
H136 H 0.2193 0.8669 0.3923 0.100 Uiso 1 1 calc R
C211 C 0.34316(15) 1.2587(2) 0.32531(18) 0.0250(7) Uani 1 1 d .
C212 C 0.30331(15) 1.3171(2) 0.2757(2) 0.0318(8) Uani 1 1 d .
H212 H 0.3162 1.3229 0.2242 0.038 Uiso 1 1 calc R
C213 C 0.24582(16) 1.3660(3) 0.3004(3) 0.0422(10) Uani 1 1 d .
H213 H 0.2191 1.4062 0.2662 0.051 Uiso 1 1 calc R
C214 C 0.22672(18) 1.3572(3) 0.3744(3) 0.0492(11) Uani 1 1 d .
H214 H 0.1866 1.3913 0.3911 0.059 Uiso 1 1 calc R
C215 C 0.26383(19) 1.3009(3) 0.4243(2) 0.0471(10) Uani 1 1 d .
H215 H 0.2500 1.2955 0.4755 0.057 Uiso 1 1 calc R
C216 C 0.32313(17) 1.2505(3) 0.3996(2) 0.0375(8) Uani 1 1 d .
H216 H 0.3495 1.2107 0.4342 0.045 Uiso 1 1 calc R
C221 C 0.43859(14) 1.2706(2) 0.20826(18) 0.0239(7) Uani 1 1 d .
C222 C 0.42292(16) 1.2202(3) 0.14191(19) 0.0281(7) Uani 1 1 d .
H222 H 0.4109 1.1473 0.1429 0.034 Uiso 1 1 calc R
C223 C 0.4242(2) 1.2733(3) 0.0737(2) 0.0384(9) Uani 1 1 d .
H223 H 0.4117 1.2375 0.0286 0.046 Uiso 1 1 calc R
C224 C 0.4433(2) 1.3765(3) 0.0709(3) 0.0484(11) Uani 1 1 d .
H224 H 0.4444 1.4130 0.0240 0.058 Uiso 1 1 calc R
C225 C 0.4611(2) 1.4278(3) 0.1362(3) 0.0593(13) Uani 1 1 d .
H225 H 0.4750 1.4998 0.1340 0.071 Uiso 1 1 calc R
C226 C 0.4591(2) 1.3773(3) 0.2045(2) 0.0431(10) Uani 1 1 d .
H226 H 0.4715 1.4141 0.2492 0.052 Uiso 1 1 calc R
C231 C 0.47801(14) 1.2637(2) 0.36589(18) 0.0231(6) Uani 1 1 d .
C232 C 0.53225(15) 1.2123(2) 0.39783(17) 0.0243(6) Uani 1 1 d .
H232 H 0.5413 1.1407 0.3848 0.029 Uiso 1 1 calc R
C233 C 0.57387(17) 1.2645(3) 0.4490(2) 0.0326(8) Uani 1 1 d .
H233 H 0.6110 1.2278 0.4707 0.039 Uiso 1 1 calc R
C234 C 0.56213(18) 1.3673(3) 0.4683(2) 0.0410(9) Uani 1 1 d .
H234 H 0.5916 1.4031 0.5021 0.049 Uiso 1 1 calc R
C235 C 0.5068(2) 1.4188(3) 0.4381(3) 0.0516(11) Uani 1 1 d .
H235 H 0.4972 1.4900 0.4519 0.062 Uiso 1 1 calc R
C236 C 0.46571(19) 1.3664(3) 0.3879(2) 0.0422(10) Uani 1 1 d .
H236 H 0.4276 1.4023 0.3678 0.051 Uiso 1 1 calc R
C311 C 0.55540(13) 0.8856(2) 0.38602(17) 0.0214(6) Uani 1 1 d .
C312 C 0.54162(16) 0.9498(2) 0.44702(19) 0.0258(7) Uani 1 1 d .
H312 H 0.4968 0.9744 0.4546 0.031 Uiso 1 1 calc R
C313 C 0.59200(17) 0.9794(3) 0.49785(19) 0.0307(7) Uani 1 1 d .
H313 H 0.5814 1.0228 0.5401 0.037 Uiso 1 1 calc R
C314 C 0.65696(17) 0.9455(3) 0.4864(2) 0.0345(8) Uani 1 1 d .
H314 H 0.6916 0.9652 0.5208 0.041 Uiso 1 1 calc R
C315 C 0.67182(16) 0.8829(3) 0.4250(2) 0.0363(8) Uani 1 1 d .
H315 H 0.7170 0.8602 0.4167 0.044 Uiso 1 1 calc R
C316 C 0.62197(14) 0.8530(3) 0.37550(19) 0.0281(7) Uani 1 1 d .
H316 H 0.6330 0.8095 0.3335 0.034 Uiso 1 1 calc R
C321 C 0.43889(14) 0.7523(3) 0.36940(19) 0.0217(6) Uani 1 1 d .
C322 C 0.43384(15) 0.7519(3) 0.4486(2) 0.0306(7) Uani 1 1 d .
H322 H 0.4567 0.8042 0.4775 0.037 Uiso 1 1 calc R
C323 C 0.39535(17) 0.6751(3) 0.4842(2) 0.0398(9) Uani 1 1 d .
H323 H 0.3924 0.6749 0.5378 0.048 Uiso 1 1 calc R
C324 C 0.36181(17) 0.6002(3) 0.4443(3) 0.0419(9) Uani 1 1 d .
H324 H 0.3359 0.5476 0.4696 0.050 Uiso 1 1 calc R
C325 C 0.36560(16) 0.6011(3) 0.3663(2) 0.0358(8) Uani 1 1 d .
H325 H 0.3412 0.5500 0.3378 0.043 Uiso 1 1 calc R
C326 C 0.40456(15) 0.6757(3) 0.3297(2) 0.0297(7) Uani 1 1 d .
H326 H 0.4077 0.6742 0.2762 0.036 Uiso 1 1 calc R
C331 C 0.52749(14) 0.7718(2) 0.24680(17) 0.0239(7) Uani 1 1 d .
C332 C 0.55657(16) 0.6763(3) 0.2660(2) 0.0374(9) Uani 1 1 d .
H332 H 0.5550 0.6527 0.3169 0.045 Uiso 1 1 calc R
C333 C 0.58839(19) 0.6136(3) 0.2112(3) 0.0511(12) Uani 1 1 d .
H333 H 0.6089 0.5482 0.2249 0.061 Uiso 1 1 calc R
C334 C 0.5896(2) 0.6478(4) 0.1373(3) 0.0591(13) Uani 1 1 d .
H334 H 0.6113 0.6058 0.1000 0.071 Uiso 1 1 calc R
C335 C 0.55996(19) 0.7410(4) 0.1169(2) 0.0473(11) Uani 1 1 d .
H335 H 0.5603 0.7633 0.0657 0.057 Uiso 1 1 calc R
C336 C 0.52912(17) 0.8033(3) 0.1724(2) 0.0327(8) Uani 1 1 d .
H336 H 0.5089 0.8687 0.1584 0.039 Uiso 1 1 calc R

loop_
_atom_site_aniso_label
_atom_site_aniso_U_11
_atom_site_aniso_U_22
_atom_site_aniso_U_33
_atom_site_aniso_U_23
_atom_site_aniso_U_13
_atom_site_aniso_U_12
Rh1 0.01174(9) 0.01198(10) 0.01796(9) -0.00054(9) 0.00010(10) 0.00049(7)
I1 0.02140(9) 0.02418(11) 0.03500(11) -0.00094(9) 0.00732(10) -0.00226(8)
P1 0.0129(3) 0.0164(4) 0.0189(4) 0.0007(3) -0.0008(3) -0.0012(3)
P2 0.0167(3) 0.0126(3) 0.0251(4) -0.0024(3) -0.0024(3) 0.0013(3)
P3 0.0147(3) 0.0137(3) 0.0230(3) 0.0004(3) -0.0020(3) 0.0017(3)
C111 0.0160(13) 0.0152(14) 0.0279(16) -0.0053(11) -0.0043(12) -0.0012(11)
C112 0.0202(14) 0.0311(17) 0.0306(18) -0.0090(13) -0.0015(13) 0.0008(13)
C113 0.0233(15) 0.037(2) 0.052(3) -0.0205(17) -0.0066(15) 0.0136(14)
C114 0.0331(18) 0.0280(19) 0.055(2) -0.0128(17) -0.0208(17) 0.0122(15)
C115 0.0408(19) 0.034(2) 0.0355(19) 0.0024(15) -0.0082(16) 0.0073(16)
C116 0.0212(15) 0.0278(18) 0.0284(17) 0.0033(14) -0.0005(13) 0.0078(13)
C121 0.0157(12) 0.0186(15) 0.0254(16) 0.0000(11) -0.0051(11) -0.0006(12)
C122 0.0385(18) 0.0323(19) 0.0227(16) -0.0041(14) 0.0000(14) -0.0061(15)
C123 0.055(2) 0.044(2) 0.0306(19) -0.0120(17) 0.0025(18) 0.0015(18)
C124 0.067(3) 0.035(2) 0.053(3) -0.0239(19) -0.008(2) -0.014(2)
C125 0.053(2) 0.062(3) 0.088(4) -0.049(3) 0.019(3) -0.036(2)
C126 0.0361(19) 0.053(3) 0.074(3) -0.036(2) 0.026(2) -0.0206(19)
C131 0.0270(15) 0.0242(17) 0.0222(15) 0.0036(12) 0.0042(13) -0.0003(13)
C132 0.0271(17) 0.051(2) 0.0241(16) -0.0046(16) -0.0005(14) 0.0129(15)
C133 0.056(2) 0.063(3) 0.0261(17) 0.001(2) -0.0023(18) 0.015(2)
C134 0.120(5) 0.053(3) 0.025(2) 0.0066(19) 0.010(3) 0.004(3)
C135 0.143(6) 0.114(5) 0.047(3) 0.005(3) 0.036(3) -0.087(5)
C136 0.104(4) 0.112(5) 0.035(2) -0.008(2) 0.016(3) -0.086(4)
C211 0.0208(14) 0.0183(16) 0.0358(17) -0.0083(13) -0.0008(13) -0.0004(12)
C212 0.0230(14) 0.0222(17) 0.050(2) -0.0009(15) -0.0053(15) 0.0002(12)
C213 0.0241(15) 0.0275(19) 0.075(3) -0.001(2) -0.0012(19) 0.0043(13)
C214 0.0264(17) 0.037(2) 0.085(3) -0.024(2) 0.006(2) 0.0048(16)
C215 0.0393(19) 0.052(3) 0.050(2) -0.022(2) 0.0123(19) -0.0050(19)
C216 0.0322(18) 0.041(2) 0.039(2) -0.0148(16) 0.0010(15) 0.0033(16)
C221 0.0185(13) 0.0162(15) 0.0371(19) 0.0038(12) -0.0015(13) -0.0003(12)
C222 0.0328(17) 0.0190(16) 0.0325(17) 0.0017(14) 0.0085(14) -0.0004(14)
C223 0.052(2) 0.030(2) 0.0334(19) 0.0049(16) 0.0124(17) 0.0046(17)
C224 0.062(3) 0.033(2) 0.051(3) 0.0181(19) 0.009(2) -0.0036(19)
C225 0.069(3) 0.028(2) 0.081(4) 0.017(2) 0.000(3) -0.022(2)
C226 0.052(2) 0.0241(19) 0.053(3) 0.0071(17) -0.0128(19) -0.0157(17)
C231 0.0211(14) 0.0200(16) 0.0284(16) -0.0032(13) -0.0003(13) -0.0009(12)
C232 0.0296(15) 0.0191(16) 0.0243(16) -0.0053(12) -0.0012(13) 0.0041(13)
C233 0.0342(18) 0.037(2) 0.0265(16) -0.0071(16) -0.0090(15) 0.0106(15)
C234 0.042(2) 0.037(2) 0.044(2) -0.0173(17) -0.0191(17) -0.0020(17)
C235 0.055(2) 0.029(2) 0.071(3) -0.0270(19) -0.031(2) 0.0135(18)
C236 0.0377(19) 0.022(2) 0.067(3) -0.0170(18) -0.023(2) 0.0097(16)
C311 0.0192(13) 0.0177(15) 0.0272(15) 0.0074(12) -0.0039(12) -0.0009(12)
C312 0.0258(15) 0.0234(16) 0.0283(16) 0.0011(13) -0.0010(14) 0.0045(13)
C313 0.0400(18) 0.0261(16) 0.0261(17) 0.0007(14) -0.0093(15) 0.0008(17)
C314 0.0299(17) 0.038(2) 0.0359(19) 0.0070(16) -0.0126(15) -0.0094(15)
C315 0.0185(15) 0.042(2) 0.048(2) 0.0044(17) -0.0068(15) -0.0029(15)
C316 0.0172(13) 0.0326(19) 0.0346(18) -0.0019(14) 0.0024(13) -0.0001(13)
C321 0.0184(13) 0.0156(15) 0.0312(16) 0.0041(12) -0.0013(13) 0.0035(12)
C322 0.0240(15) 0.0317(19) 0.0362(17) 0.0022(16) 0.0039(14) -0.0002(13)
C323 0.0295(17) 0.045(2) 0.045(2) 0.0132(18) 0.0104(17) 0.0007(16)
C324 0.0243(16) 0.032(2) 0.069(3) 0.021(2) 0.0054(18) -0.0006(15)
C325 0.0261(16) 0.0165(17) 0.065(3) 0.0064(16) -0.0097(17) -0.0008(13)
C326 0.0279(16) 0.0203(17) 0.041(2) 0.0059(14) -0.0088(15) -0.0011(13)
C331 0.0180(13) 0.0196(15) 0.0340(19) -0.0069(12) 0.0003(12) 0.0004(12)
C332 0.0325(17) 0.0284(19) 0.051(2) -0.0092(16) -0.0046(16) 0.0083(15)
C333 0.0361(19) 0.032(2) 0.085(4) -0.025(2) -0.005(2) 0.0119(16)
C334 0.050(2) 0.055(3) 0.072(3) -0.038(3) 0.013(2) 0.003(2)
C335 0.049(2) 0.052(3) 0.041(2) -0.021(2) 0.0135(19) -0.0015(19)
C336 0.0286(16) 0.0326(19) 0.0370(19) -0.0126(16) 0.0037(15) 0.0000(15)

loop_
_atom_type_symbol
_atom_type_description
_atom_type_scat_dispersion_real
_atom_type_scat_dispersion_imag
_atom_type_scat_source
C C 0.0033 0.0016 'International Tables Vol C Tables 4.2.6.8 and 6.1.1.4'
H H 0.0000 0.0000 'International Tables Vol C Tables 4.2.6.8 and 6.1.1.4'
P P 0.1023 0.0942 'International Tables Vol C Tables 4.2.6.8 and 6.1.1.4'
Rh Rh -1.1178 0.9187 'International Tables Vol C Tables 4.2.6.8 and 6.1.1.4'
I I -0.4742 1.8119 'International Tables Vol C Tables 4.2.6.8 and 6.1.1.4'

loop_
_geom_angle_atom_site_label_1
_geom_angle_atom_site_label_2
_geom_angle_atom_site_label_3
_geom_angle
P1 Rh1 P2 97.38(3)
P1 Rh1 P3 95.39(3)
P2 Rh1 P3 157.89(3)
P1 Rh1 I1 163.53(2)
P2 Rh1 I1 86.09(2)
P3 Rh1 I1 86.76(2)
C111 P1 C121 95.49(13)
C111 P1 C131 104.24(14)
C121 P1 C131 109.32(14)
C111 P1 Rh1 119.29(10)
C121 P1 Rh1 110.98(9)
C131 P1 Rh1 115.50(10)
C221 P2 C211 100.41(14)
C221 P2 C231 104.74(14)
C211 P2 C231 97.75(14)
C221 P2 Rh1 114.87(10)
C211 P2 Rh1 123.56(11)
C231 P2 Rh1 112.75(10)
C331 P3 C321 99.21(14)
C331 P3 C311 104.33(13)
C321 P3 C311 102.32(14)
C331 P3 Rh1 121.59(11)
C321 P3 Rh1 122.26(9)
C311 P3 Rh1 104.49(10)
C112 C111 C116 118.1(3)
C112 C111 P1 124.8(2)
C116 C111 P1 117.1(2)
C113 C112 C111 120.2(3)
C114 C113 C112 121.4(3)
C113 C114 C115 118.9(3)
C114 C115 C116 120.7(3)
C115 C116 C111 120.6(3)
C122 C121 C126 116.6(3)
C122 C121 P1 117.2(2)
C126 C121 P1 126.1(2)
C121 C122 C123 121.6(3)
C124 C123 C122 119.9(4)
C123 C124 C125 119.2(3)
C126 C125 C124 120.8(4)
C125 C126 C121 122.0(4)
C132 C131 C136 117.2(3)
C132 C131 P1 115.8(2)
C136 C131 P1 127.0(3)
C131 C132 C133 122.2(4)
C134 C133 C132 119.0(4)
C135 C134 C133 120.9(4)
C134 C135 C136 120.9(5)
C131 C136 C135 119.7(4)
C216 C211 C212 118.6(3)
C216 C211 P2 119.3(3)
C212 C211 P2 122.0(3)
C213 C212 C211 120.6(4)
C212 C213 C214 120.0(4)
C215 C214 C213 121.2(3)
C214 C215 C216 119.3(4)
C211 C216 C215 120.3(4)
C222 C221 C226 117.9(3)
C222 C221 P2 117.5(2)
C226 C221 P2 124.3(3)
C221 C222 C223 121.4(3)
C224 C223 C222 120.1(4)
C223 C224 C225 119.6(4)
C226 C225 C224 121.2(4)
C225 C226 C221 119.8(4)
C236 C231 C232 117.7(3)
C236 C231 P2 120.4(2)
C232 C231 P2 121.8(2)
C231 C232 C233 120.5(3)
C234 C233 C232 120.9(3)
C233 C234 C235 119.1(3)
C236 C235 C234 119.6(3)
C235 C236 C231 122.1(3)
C312 C311 C316 117.8(3)
C312 C311 P3 118.9(2)
C316 C311 P3 123.2(2)
C311 C312 C313 121.5(3)
C314 C313 C312 119.5(3)
C313 C314 C315 119.7(3)
C316 C315 C314 120.6(3)
C315 C316 C311 120.9(3)
C326 C321 C322 118.2(3)
C326 C321 P3 120.2(3)
C322 C321 P3 121.6(3)
C323 C322 C321 119.7(3)
C324 C323 C322 121.3(4)
C323 C324 C325 119.3(3)
C326 C325 C324 120.3(3)
C321 C326 C325 121.1(3)
C336 C331 C332 118.6(3)
C336 C331 P3 120.6(2)
C332 C331 P3 120.7(3)
C331 C332 C333 120.7(4)
C334 C333 C332 119.2(4)
C335 C334 C333 121.0(4)
C334 C335 C336 119.1(4)
C331 C336 C335 121.3(4)

loop_
_geom_bond_atom_site_label_1
_geom_bond_atom_site_label_2
_geom_bond_distance
Rh1 P1 2.2303(7)
Rh1 P2 2.2937(7)
Rh1 P3 2.3239(7)
Rh1 I1 2.6840(3)
P1 C111 1.823(3)
P1 C121 1.833(3)
P1 C131 1.836(3)
P2 C221 1.822(3)
P2 C211 1.833(3)
P2 C231 1.838(3)
P3 C331 1.837(3)
P3 C321 1.842(3)
P3 C311 1.842(3)
C111 C112 1.392(4)
C111 C116 1.393(4)
C112 C113 1.382(4)
C113 C114 1.367(5)
C114 C115 1.377(5)
C115 C116 1.380(5)
C121 C122 1.380(4)
C121 C126 1.381(4)
C122 C123 1.390(5)
C123 C124 1.362(6)
C124 C125 1.365(6)
C125 C126 1.361(5)
C131 C132 1.371(5)
C131 C136 1.374(5)
C132 C133 1.382(5)
C133 C134 1.341(7)
C134 C135 1.329(7)
C135 C136 1.399(6)
C211 C216 1.377(5)
C211 C212 1.392(4)
C212 C213 1.367(5)
C213 C214 1.368(7)
C214 C215 1.350(6)
C215 C216 1.405(5)
C221 C222 1.371(5)
C221 C226 1.407(5)
C222 C223 1.382(5)
C223 C224 1.356(6)
C224 C225 1.372(7)
C225 C226 1.366(6)
C231 C236 1.375(5)
C231 C232 1.375(4)
C232 C233 1.389(5)
C233 C234 1.361(5)
C234 C235 1.382(5)
C235 C236 1.374(5)
C311 C312 1.377(4)
C311 C316 1.393(4)
C312 C313 1.394(5)
C313 C314 1.370(5)
C314 C315 1.377(5)
C315 C316 1.372(5)
C321 C326 1.374(4)
C321 C322 1.405(5)
C322 C323 1.385(5)
C323 C324 1.354(5)
C324 C325 1.382(6)
C325 C326 1.379(5)
C331 C336 1.376(5)
C331 C332 1.378(5)
C332 C333 1.401(5)
C333 C334 1.378(7)
C334 C335 1.362(7)
C335 C336 1.398(5)
